data_2234836
loop_
_publ_author_name
'Hu, Jin-Song'
'Jing, Lei'
'Song, Xiao-Ming'
'He, Jie'

_publ_section_title
;
 <i>catena</i>-Poly[[[aqua(1,10-phenanthroline-\k^2^<i>N</i>,<i>N</i>')manganese(II)]-{\m-4,4'-[(4-carboxybenzyl)nitrilo]dibenzoato-\k^4^<i>O</i>,<i>O</i>':<i>O</i>'',<i>O</i>'''}]
 monohydrate]
;
_journal_coeditor_code WM2618
_journal_issue 5
_journal_name_full 'Acta Crystallographica Section E'
_journal_page_first m650
_journal_page_last m651
_journal_paper_doi 10.1107/S1600536812016819
_journal_volume 68
_journal_year 2012
_chemical_formula_iupac '[Mn (C22 H15 N O6) (C12 H8 N2) (H2 O], H2 O'
_chemical_formula_moiety 'C34 H25 Mn N3 O7, H2 O'
_chemical_formula_sum 'C34 H27 Mn N3 O8'
_chemical_formula_weight 660.53
_chemical_name_systematic
;
<i>catena</i>-Poly[[[aqua(1,10-phenanthroline-
\k^2^<i>N</i>,<i>N</i>')manganese(II)]-{\m-4,4'-[(4-
carboxybenzyl)nitrilo]dibenzoato-
\k^4^<i>O</i>,<i>O</i>':<i>O</i>'',<i>O</i>'''}] monohydrate]
;
_space_group_IT_number 14
_symmetry_cell_setting monoclinic
_symmetry_space_group_name_Hall '-P 2ybc'
_symmetry_space_group_name_H-M 'P 1 21/c 1'
_atom_sites_solution_hydrogens geom
_atom_sites_solution_primary direct
_atom_sites_solution_secondary difmap
_audit_creation_method SHELXL-97
_cell_angle_alpha 90.00
_cell_angle_beta 107.445(3)
_cell_angle_gamma 90.00
_cell_formula_units_Z 4
_cell_length_a 15.142(2)
_cell_length_b 9.6734(13)
_cell_length_c 21.313(3)
_cell_measurement_reflns_used 2883
_cell_measurement_temperature 273(2)
_cell_measurement_theta_max 27.85
_cell_measurement_theta_min 2.33
_cell_volume 2978.2(7)
_computing_cell_refinement 'SAINT (Bruker, 2000)'
_computing_data_collection 'SMART (Bruker, 2000)'
_computing_data_reduction 'SAINT (Bruker, 2000)'
_computing_molecular_graphics 'DIAMOND (Brandenburg, 2006)'
_computing_publication_material 'publCIF (Westrip, 2010)'
_computing_structure_refinement 'SHELXL97 (Sheldrick, 2008)'
_computing_structure_solution 'SHELXS97 (Sheldrick, 2008)'
_diffrn_ambient_temperature 273(2)
_diffrn_measured_fraction_theta_full 0.999
_diffrn_measured_fraction_theta_max 0.999
_diffrn_measurement_device_type 'Bruker APEX SMART CCD'
_diffrn_measurement_method '\f and \w scans'
_diffrn_radiation_monochromator graphite
_diffrn_radiation_source 'fine-focus sealed tube'
_diffrn_radiation_type MoK\a
_diffrn_radiation_wavelength 0.71073
_diffrn_reflns_av_R_equivalents 0.1021
_diffrn_reflns_av_sigmaI/netI 0.0895
_diffrn_reflns_limit_h_max 17
_diffrn_reflns_limit_h_min -18
_diffrn_reflns_limit_k_max 11
_diffrn_reflns_limit_k_min -11
_diffrn_reflns_limit_l_max 15
_diffrn_reflns_limit_l_min -25
_diffrn_reflns_number 14335
_diffrn_reflns_theta_full 25.00
_diffrn_reflns_theta_max 25.00
_diffrn_reflns_theta_min 2.00
_exptl_absorpt_coefficient_mu 0.503
_exptl_absorpt_correction_T_max 0.891
_exptl_absorpt_correction_T_min 0.851
_exptl_absorpt_correction_type multi-scan
_exptl_absorpt_process_details '(<i>SADABS</i>; Bruker, 2000)'
_exptl_crystal_colour colorless
_exptl_crystal_density_diffrn 1.473
_exptl_crystal_density_method 'not measured'
_exptl_crystal_description block
_exptl_crystal_F_000 1364
_exptl_crystal_size_max 0.32
_exptl_crystal_size_mid 0.27
_exptl_crystal_size_min 0.23
_refine_diff_density_max 0.616
_refine_diff_density_min -0.453
_refine_ls_extinction_method none
_refine_ls_goodness_of_fit_ref 0.951
_refine_ls_hydrogen_treatment constr
_refine_ls_matrix_type full
_refine_ls_number_parameters 410
_refine_ls_number_reflns 5235
_refine_ls_number_restraints 0
_refine_ls_restrained_S_all 0.951
_refine_ls_R_factor_all 0.0845
_refine_ls_R_factor_gt 0.0602
_refine_ls_shift/su_max 0.001
_refine_ls_shift/su_mean 0.000
_refine_ls_structure_factor_coef Fsqd
_refine_ls_weighting_details 'calc w=1/[\s^2^(Fo^2^)+(0.0787P)^2^+0.0000P] where P=(Fo^2^+2Fc^2^)/3'
_refine_ls_weighting_scheme calc
_refine_ls_wR_factor_gt 0.1467
_refine_ls_wR_factor_ref 0.1558
_reflns_number_gt 3488
_reflns_number_total 5235
_reflns_threshold_expression I>2sigma(I)
_cod_data_source_file wm2618.cif
_cod_data_source_block I
_cod_original_cell_volume 2978.4(7)
_cod_original_sg_symbol_H-M 'P 21/c'
_cod_database_code 2234836
_cod_database_fobs_code 2234836

loop_
_symmetry_equiv_pos_as_xyz
'x, y, z'
'-x, y+1/2, -z+1/2'
'-x, -y, -z'
'x, -y-1/2, z-1/2'

loop_
_atom_site_type_symbol
_atom_site_label
_atom_site_fract_x
_atom_site_fract_y
_atom_site_fract_z
_atom_site_U_iso_or_equiv
_atom_site_adp_type
_atom_site_calc_flag
_atom_site_refinement_flags
_atom_site_occupancy
_atom_site_symmetry_multiplicity
C C1 0.3740(2) 0.7528(3) 0.29214(19) 0.0385(8) Uani d . 1 1
C C2 0.2736(2) 0.7716(3) 0.25997(18) 0.0412(8) Uani d . 1 1
C C3 0.2389(3) 0.7855(4) 0.1934(2) 0.0543(10) Uani d . 1 1
H H3 0.2792 0.7920 0.1681 0.065 Uiso calc R 1 1
C C4 0.1436(3) 0.7902(4) 0.1629(2) 0.0606(11) Uani d . 1 1
H H4 0.1210 0.7955 0.1173 0.073 Uiso calc R 1 1
C C5 0.0817(2) 0.7869(4) 0.2000(2) 0.0528(10) Uani d . 1 1
C C6 0.1170(2) 0.7801(4) 0.2663(2) 0.0531(10) Uani d . 1 1
H H6 0.0773 0.7823 0.2922 0.064 Uiso calc R 1 1
C C7 0.2110(2) 0.7702(3) 0.2959(2) 0.0478(9) Uani d . 1 1
H H7 0.2332 0.7622 0.3415 0.057 Uiso calc R 1 1
C C8 -0.0824(3) 0.7829(4) 0.2049(2) 0.0564(10) Uani d . 1 1
C C9 -0.1346(3) 0.8984(4) 0.2073(2) 0.0589(11) Uani d . 1 1
H H9 -0.1226 0.9813 0.1893 0.071 Uiso calc R 1 1
C C10 -0.2044(3) 0.8919(4) 0.2363(2) 0.0524(10) Uani d . 1 1
H H10 -0.2394 0.9702 0.2375 0.063 Uiso calc R 1 1
C C11 -0.2229(2) 0.7697(3) 0.26370(17) 0.0415(8) Uani d . 1 1
C C12 -0.3046(3) 0.7581(4) 0.28836(19) 0.0469(9) Uani d . 1 1
C C13 -0.1686(2) 0.6567(4) 0.2626(2) 0.0511(10) Uani d . 1 1
H H13 -0.1787 0.5747 0.2822 0.061 Uiso calc R 1 1
C C14 -0.0992(3) 0.6628(4) 0.2329(2) 0.0609(11) Uani d . 1 1
H H14 -0.0639 0.5847 0.2319 0.073 Uiso calc R 1 1
C C15 -0.0547(3) 0.7657(4) 0.1000(2) 0.0675(12) Uani d . 1 1
H H15A -0.0172 0.8111 0.0764 0.081 Uiso calc R 1 1
H H15B -0.1161 0.8062 0.0855 0.081 Uiso calc R 1 1
C C16 -0.0618(3) 0.6100(4) 0.0825(2) 0.0592(11) Uani d . 1 1
C C17 -0.1327(3) 0.5656(5) 0.0317(3) 0.0939(17) Uani d . 1 1
H H17 -0.1743 0.6293 0.0064 0.113 Uiso calc R 1 1
C C18 -0.1442(3) 0.4278(5) 0.0170(3) 0.099(2) Uani d . 1 1
H H18 -0.1964 0.3987 -0.0160 0.119 Uiso calc R 1 1
C C19 -0.0806(3) 0.3322(4) 0.0497(2) 0.0566(10) Uani d . 1 1
C C20 -0.0882(3) 0.1837(5) 0.0329(2) 0.0652(12) Uani d . 1 1
C C21 -0.0069(3) 0.3772(5) 0.0987(2) 0.0753(13) Uani d . 1 1
H H21 0.0383 0.3148 0.1211 0.090 Uiso calc R 1 1
C C22 0.0016(3) 0.5167(4) 0.1156(2) 0.0707(13) Uani d . 1 1
H H22 0.0517 0.5462 0.1502 0.085 Uiso calc R 1 1
C C23 0.5734(3) 1.0407(4) 0.3660(2) 0.0578(10) Uani d . 1 1
H H23 0.5594 1.0478 0.3205 0.069 Uiso calc R 1 1
C C24 0.5840(3) 1.1605(4) 0.4018(3) 0.0762(14) Uani d . 1 1
H H24 0.5780 1.2461 0.3810 0.091 Uiso calc R 1 1
C C25 0.6034(4) 1.1522(4) 0.4681(3) 0.0815(15) Uani d . 1 1
H H25 0.6106 1.2325 0.4931 0.098 Uiso calc R 1 1
C C26 0.6127(3) 1.0233(4) 0.4988(2) 0.0615(11) Uani d . 1 1
C C27 0.6320(3) 1.0064(5) 0.5675(2) 0.0796(14) Uani d . 1 1
H H27 0.6385 1.0839 0.5943 0.096 Uiso calc R 1 1
C C28 0.6411(3) 0.8794(5) 0.5946(2) 0.0787(14) Uani d . 1 1
H H28 0.6543 0.8709 0.6399 0.094 Uiso calc R 1 1
C C29 0.6310(3) 0.7583(4) 0.55564(19) 0.0551(10) Uani d . 1 1
C C30 0.6373(3) 0.6263(5) 0.5807(2) 0.0684(12) Uani d . 1 1
H H30 0.6486 0.6131 0.6256 0.082 Uiso calc R 1 1
C C31 0.6274(4) 0.5170(5) 0.5410(2) 0.0806(15) Uani d . 1 1
H H31 0.6317 0.4276 0.5577 0.097 Uiso calc R 1 1
C C32 0.6105(3) 0.5400(4) 0.4740(2) 0.0673(12) Uani d . 1 1
H H32 0.6062 0.4634 0.4469 0.081 Uiso calc R 1 1
C C33 0.6116(2) 0.7712(4) 0.48698(16) 0.0406(8) Uani d . 1 1
C C34 0.6021(2) 0.9068(3) 0.45838(18) 0.0439(9) Uani d . 1 1
Mn Mn1 0.55471(3) 0.71229(5) 0.33754(2) 0.03684(19) Uani d . 1 1
N N1 0.58186(19) 0.9152(3) 0.39227(14) 0.0423(7) Uani d . 1 1
N N2 0.60042(19) 0.6619(3) 0.44679(14) 0.0415(7) Uani d . 1 1
N N3 -0.0154(2) 0.7910(4) 0.16835(18) 0.0635(9) Uani d . 1 1
O O1 0.43035(16) 0.7798(2) 0.26018(12) 0.0466(6) Uani d . 1 1
O O2 0.40297(16) 0.7085(2) 0.34972(13) 0.0504(6) Uani d . 1 1
O O3 -0.37284(18) 0.8342(3) 0.26431(14) 0.0684(8) Uani d . 1 1
O O4 -0.30488(16) 0.6694(3) 0.33120(14) 0.0535(7) Uani d . 1 1
O O8 0.8366(2) 0.9035(3) 0.94467(16) 0.0802(9) Uiso d . 1 1
H H8A 0.7988 0.8752 0.9089 0.096 Uiso d R 1 1
H H8B 0.8773 0.8417 0.9599 0.120 Uiso d R 1 1
O O9 0.52533(15) 0.4896(2) 0.31171(12) 0.0470(6) Uani d . 1 1
H H9B 0.5622 0.4606 0.2914 0.056 Uiso d R 1 1
H H9A 0.4717 0.4808 0.2883 0.070 Uiso d R 1 1
O O11 -0.0275(3) 0.1014(3) 0.0524(2) 0.1007(13) Uani d . 1 1
O O12 -0.1701(2) 0.1488(3) -0.00651(18) 0.0895(11) Uani d . 1 1
H H12 -0.1699 0.0666 -0.0158 0.134 Uiso d R 1 1

loop_
_atom_site_aniso_label
_atom_site_aniso_U_11
_atom_site_aniso_U_22
_atom_site_aniso_U_33
_atom_site_aniso_U_12
_atom_site_aniso_U_13
_atom_site_aniso_U_23
C1 0.041(2) 0.0294(17) 0.047(2) -0.0021(14) 0.0158(18) -0.0031(16)
C2 0.041(2) 0.0359(19) 0.046(2) -0.0024(15) 0.0128(18) -0.0018(17)
C3 0.053(2) 0.067(3) 0.046(2) -0.002(2) 0.018(2) -0.001(2)
C4 0.057(3) 0.078(3) 0.040(2) 0.001(2) 0.003(2) 0.001(2)
C5 0.039(2) 0.054(2) 0.066(3) -0.0064(18) 0.018(2) 0.000(2)
C6 0.043(2) 0.059(2) 0.060(3) -0.0049(18) 0.019(2) 0.003(2)
C7 0.043(2) 0.049(2) 0.054(2) -0.0046(17) 0.0185(19) 0.0010(18)
C8 0.059(2) 0.056(2) 0.067(3) 0.003(2) 0.040(2) 0.000(2)
C9 0.069(3) 0.051(2) 0.067(3) -0.001(2) 0.035(2) 0.009(2)
C10 0.054(2) 0.046(2) 0.061(3) 0.0094(17) 0.023(2) -0.0004(19)
C11 0.042(2) 0.044(2) 0.038(2) 0.0005(16) 0.0124(17) -0.0012(17)
C12 0.045(2) 0.054(2) 0.042(2) 0.0016(17) 0.0130(18) -0.0084(19)
C13 0.053(2) 0.045(2) 0.063(3) 0.0002(18) 0.029(2) 0.0066(19)
C14 0.067(3) 0.047(2) 0.084(3) 0.0106(19) 0.045(2) 0.007(2)
C15 0.059(3) 0.080(3) 0.063(3) -0.001(2) 0.018(2) 0.004(2)
C16 0.063(3) 0.064(3) 0.057(3) 0.003(2) 0.027(2) 0.000(2)
C17 0.068(3) 0.086(4) 0.110(5) 0.004(3) 0.001(3) -0.013(3)
C18 0.069(3) 0.077(4) 0.136(6) -0.002(3) 0.007(3) -0.036(3)
C19 0.060(3) 0.061(3) 0.055(3) -0.011(2) 0.027(2) -0.009(2)
C20 0.065(3) 0.073(3) 0.060(3) -0.011(2) 0.022(2) -0.016(2)
C21 0.082(3) 0.072(3) 0.064(3) -0.001(2) 0.010(3) -0.007(3)
C22 0.071(3) 0.069(3) 0.062(3) -0.016(2) 0.004(2) -0.016(2)
C23 0.075(3) 0.047(2) 0.054(3) -0.001(2) 0.024(2) 0.005(2)
C24 0.112(4) 0.037(2) 0.081(4) -0.006(2) 0.032(3) 0.001(2)
C25 0.125(4) 0.043(3) 0.073(4) -0.006(3) 0.024(3) -0.015(3)
C26 0.082(3) 0.055(3) 0.047(3) -0.006(2) 0.018(2) -0.015(2)
C27 0.110(4) 0.074(3) 0.049(3) -0.011(3) 0.015(3) -0.027(3)
C28 0.100(4) 0.095(4) 0.033(2) -0.006(3) 0.008(2) -0.015(3)
C29 0.063(3) 0.065(3) 0.036(2) -0.003(2) 0.013(2) -0.003(2)
C30 0.086(3) 0.079(3) 0.037(2) 0.001(3) 0.015(2) 0.015(2)
C31 0.125(4) 0.061(3) 0.051(3) 0.001(3) 0.019(3) 0.020(2)
C32 0.112(4) 0.045(2) 0.044(3) 0.003(2) 0.022(2) 0.001(2)
C33 0.042(2) 0.050(2) 0.0301(19) -0.0005(16) 0.0098(16) -0.0036(17)
C34 0.049(2) 0.044(2) 0.037(2) -0.0039(16) 0.0098(18) -0.0060(17)
Mn1 0.0429(3) 0.0387(3) 0.0309(3) 0.0016(2) 0.0141(2) -0.0008(2)
N1 0.0543(18) 0.0370(16) 0.0385(18) -0.0025(13) 0.0183(15) 0.0005(13)
N2 0.0516(18) 0.0366(16) 0.0367(17) 0.0020(13) 0.0141(14) 0.0019(14)
N3 0.054(2) 0.083(3) 0.060(2) -0.0020(18) 0.0272(18) 0.0002(19)
O1 0.0400(14) 0.0557(15) 0.0485(15) 0.0001(11) 0.0202(12) 0.0087(12)
O2 0.0480(15) 0.0593(16) 0.0463(17) 0.0040(12) 0.0176(13) 0.0083(13)
O3 0.0496(17) 0.101(2) 0.0576(19) 0.0240(15) 0.0211(14) 0.0105(17)
O4 0.0480(15) 0.0631(16) 0.0564(17) 0.0011(12) 0.0260(13) 0.0070(14)
O9 0.0466(14) 0.0496(14) 0.0474(15) -0.0012(11) 0.0180(12) -0.0133(12)
O11 0.094(3) 0.069(2) 0.120(3) 0.0039(19) 0.002(2) -0.022(2)
O12 0.081(2) 0.076(2) 0.105(3) -0.0160(17) 0.018(2) -0.027(2)

loop_
_atom_type_symbol
_atom_type_description
_atom_type_scat_dispersion_real
_atom_type_scat_dispersion_imag
_atom_type_scat_source
C C 0.0033 0.0016 'International Tables Vol C Tables 4.2.6.8 and 6.1.1.4'
H H 0.0000 0.0000 'International Tables Vol C Tables 4.2.6.8 and 6.1.1.4'
N N 0.0061 0.0033 'International Tables Vol C Tables 4.2.6.8 and 6.1.1.4'
O O 0.0106 0.0060 'International Tables Vol C Tables 4.2.6.8 and 6.1.1.4'
Mn Mn 0.3368 0.7283 'International Tables Vol C Tables 4.2.6.8 and 6.1.1.4'

loop_
_geom_angle_atom_site_label_1
_geom_angle_atom_site_label_2
_geom_angle_atom_site_label_3
_geom_angle_site_symmetry_1
_geom_angle_site_symmetry_3
_geom_angle
O2 C1 O1 . . 120.3(3)
O2 C1 C2 . . 120.4(3)
O1 C1 C2 . . 119.2(3)
C3 C2 C7 . . 117.5(3)
C3 C2 C1 . . 121.1(4)
C7 C2 C1 . . 121.4(3)
C2 C3 C4 . . 120.7(4)
C2 C3 H3 . . 119.6
C4 C3 H3 . . 119.6
C3 C4 C5 . . 120.7(4)
C3 C4 H4 . . 119.6
C5 C4 H4 . . 119.6
C6 C5 C4 . . 118.1(3)
C6 C5 N3 . . 121.7(4)
C4 C5 N3 . . 120.2(4)
C5 C6 C7 . . 120.8(4)
C5 C6 H6 . . 119.6
C7 C6 H6 . . 119.6
C6 C7 C2 . . 122.0(4)
C6 C7 H7 . . 119.0
C2 C7 H7 . . 119.0
C14 C8 C9 . . 119.2(4)
C14 C8 N3 . . 122.2(4)
C9 C8 N3 . . 118.4(4)
C10 C9 C8 . . 120.4(4)
C10 C9 H9 . . 119.8
C8 C9 H9 . . 119.8
C9 C10 C11 . . 120.6(3)
C9 C10 H10 . . 119.7
C11 C10 H10 . . 119.7
C13 C11 C10 . . 118.3(3)
C13 C11 C12 . . 120.8(3)
C10 C11 C12 . . 120.6(3)
O3 C12 O4 . . 121.3(4)
O3 C12 C11 . . 119.0(4)
O4 C12 C11 . . 119.6(3)
C11 C13 C14 . . 121.1(3)
C11 C13 H13 . . 119.5
C14 C13 H13 . . 119.5
C8 C14 C13 . . 120.3(4)
C8 C14 H14 . . 119.8
C13 C14 H14 . . 119.8
N3 C15 C16 . . 113.1(4)
N3 C15 H15A . . 109.0
C16 C15 H15A . . 109.0
N3 C15 H15B . . 109.0
C16 C15 H15B . . 109.0
H15A C15 H15B . . 107.8
C17 C16 C22 . . 118.5(4)
C17 C16 C15 . . 119.0(4)
C22 C16 C15 . . 122.4(4)
C16 C17 C18 . . 120.8(5)
C16 C17 H17 . . 119.6
C18 C17 H17 . . 119.6
C19 C18 C17 . . 121.4(5)
C19 C18 H18 . . 119.3
C17 C18 H18 . . 119.3
C21 C19 C18 . . 117.9(4)
C21 C19 C20 . . 119.2(4)
C18 C19 C20 . . 122.9(4)
O11 C20 O12 . . 122.1(4)
O11 C20 C19 . . 124.7(4)
O12 C20 C19 . . 113.2(4)
C19 C21 C22 . . 120.2(4)
C19 C21 H21 . . 119.9
C22 C21 H21 . . 119.9
C16 C22 C21 . . 121.0(4)
C16 C22 H22 . . 119.5
C21 C22 H22 . . 119.5
N1 C23 C24 . . 123.9(4)
N1 C23 H23 . . 118.0
C24 C23 H23 . . 118.0
C25 C24 C23 . . 118.8(4)
C25 C24 H24 . . 120.6
C23 C24 H24 . . 120.6
C24 C25 C26 . . 120.1(4)
C24 C25 H25 . . 119.9
C26 C25 H25 . . 119.9
C25 C26 C34 . . 117.0(4)
C25 C26 C27 . . 123.3(4)
C34 C26 C27 . . 119.7(4)
C28 C27 C26 . . 120.8(4)
C28 C27 H27 . . 119.6
C26 C27 H27 . . 119.6
C27 C28 C29 . . 121.6(4)
C27 C28 H28 . . 119.2
C29 C28 H28 . . 119.2
C30 C29 C33 . . 117.0(4)
C30 C29 C28 . . 123.8(4)
C33 C29 C28 . . 119.2(4)
C31 C30 C29 . . 120.5(4)
C31 C30 H30 . . 119.7
C29 C30 H30 . . 119.7
C30 C31 C32 . . 118.4(4)
C30 C31 H31 . . 120.8
C32 C31 H31 . . 120.8
N2 C32 C31 . . 124.3(4)
N2 C32 H32 . . 117.9
C31 C32 H32 . . 117.9
N2 C33 C29 . . 122.8(3)
N2 C33 C34 . . 118.2(3)
C29 C33 C34 . . 119.0(3)
N1 C34 C26 . . 122.9(3)
N1 C34 C33 . . 117.4(3)
C26 C34 C33 . . 119.7(3)
O1 Mn1 O4 . 1_655 129.32(10)
O1 Mn1 O9 . . 92.24(9)
O4 Mn1 O9 1_655 . 85.88(9)
O1 Mn1 N1 . . 96.41(10)
O4 Mn1 N1 1_655 . 99.52(10)
O9 Mn1 N1 . . 163.23(10)
O1 Mn1 N2 . . 139.57(10)
O4 Mn1 N2 1_655 . 91.11(10)
O9 Mn1 N2 . . 91.28(9)
N1 Mn1 N2 . . 72.85(10)
O1 Mn1 O2 . . 56.65(9)
O4 Mn1 O2 1_655 . 168.03(9)
O9 Mn1 O2 . . 83.40(8)
N1 Mn1 O2 . . 89.38(9)
N2 Mn1 O2 . . 83.85(9)
O1 Mn1 O3 . 1_655 80.00(9)
O4 Mn1 O3 1_655 1_655 55.33(9)
O9 Mn1 O3 . 1_655 113.53(10)
N1 Mn1 O3 . 1_655 82.21(10)
N2 Mn1 O3 . 1_655 134.06(10)
O2 Mn1 O3 . 1_655 134.63(9)
C23 N1 C34 . . 117.3(3)
C23 N1 Mn1 . . 126.7(3)
C34 N1 Mn1 . . 115.8(2)
C32 N2 C33 . . 117.0(3)
C32 N2 Mn1 . . 127.5(3)
C33 N2 Mn1 . . 115.3(2)
C15 N3 C5 . . 122.5(4)
C15 N3 C8 . . 113.3(3)
C5 N3 C8 . . 122.1(4)
C1 O1 Mn1 . . 95.7(2)
C1 O2 Mn1 . . 87.3(2)
C12 O3 Mn1 . 1_455 85.9(2)
C12 O4 Mn1 . 1_455 97.4(2)
H8A O8 H8B . . 109.5
Mn1 O9 H9B . . 109.3
Mn1 O9 H9A . . 109.8
H9B O9 H9A . . 109.8
C20 O12 H12 . . 109.4

loop_
_geom_bond_atom_site_label_1
_geom_bond_atom_site_label_2
_geom_bond_site_symmetry_2
_geom_bond_distance
_geom_bond_publ_flag
C1 O2 . 1.249(4) ?
C1 O1 . 1.268(4) ?
C1 C2 . 1.480(5) ?
C2 C3 . 1.363(5) ?
C2 C7 . 1.387(5) ?
C3 C4 . 1.395(5) ?
C3 H3 . 0.9300 ?
C4 C5 . 1.397(6) ?
C4 H4 . 0.9300 ?
C5 C6 . 1.354(6) ?
C5 N3 . 1.423(5) ?
C6 C7 . 1.376(5) ?
C6 H6 . 0.9300 ?
C7 H7 . 0.9300 ?
C8 C14 . 1.364(5) ?
C8 C9 . 1.380(5) ?
C8 N3 . 1.454(5) ?
C9 C10 . 1.376(5) ?
C9 H9 . 0.9300 ?
C10 C11 . 1.384(5) ?
C10 H10 . 0.9300 ?
C11 C13 . 1.372(5) ?
C11 C12 . 1.486(5) ?
C12 O3 . 1.247(4) ?
C12 O4 . 1.254(4) ?
C13 C14 . 1.381(5) ?
C13 H13 . 0.9300 ?
C14 H14 . 0.9300 ?
C15 N3 . 1.420(5) ?
C15 C16 . 1.548(6) ?
C15 H15A . 0.9700 ?
C15 H15B . 0.9700 ?
C16 C17 . 1.346(6) ?
C16 C22 . 1.352(5) ?
C17 C18 . 1.368(6) ?
C17 H17 . 0.9300 ?
C18 C19 . 1.367(6) ?
C18 H18 . 0.9300 ?
C19 C21 . 1.351(5) ?
C19 C20 . 1.477(6) ?
C20 O11 . 1.193(5) ?
C20 O12 . 1.316(5) ?
C21 C22 . 1.394(5) ?
C21 H21 . 0.9300 ?
C22 H22 . 0.9300 ?
C23 N1 . 1.327(4) ?
C23 C24 . 1.370(6) ?
C23 H23 . 0.9300 ?
C24 C25 . 1.357(6) ?
C24 H24 . 0.9300 ?
C25 C26 . 1.396(6) ?
C25 H25 . 0.9300 ?
C26 C34 . 1.398(5) ?
C26 C27 . 1.413(6) ?
C27 C28 . 1.347(6) ?
C27 H27 . 0.9300 ?
C28 C29 . 1.417(6) ?
C28 H28 . 0.9300 ?
C29 C30 . 1.377(6) ?
C29 C33 . 1.409(5) ?
C30 C31 . 1.334(6) ?
C30 H30 . 0.9300 ?
C31 C32 . 1.390(6) ?
C31 H31 . 0.9300 ?
C32 N2 . 1.302(4) ?
C32 H32 . 0.9300 ?
C33 N2 . 1.340(4) ?
C33 C34 . 1.436(5) ?
C34 N1 . 1.352(4) ?
Mn1 O1 . 2.198(2) y
Mn1 O4 1_655 2.210(2) y
Mn1 O9 . 2.235(2) y
Mn1 N1 . 2.258(3) y
Mn1 N2 . 2.274(3) y
Mn1 O2 . 2.389(2) y
Mn1 O3 1_655 2.461(3) y
O3 Mn1 1_455 2.461(3) ?
O4 Mn1 1_455 2.210(2) ?
O8 H8A . 0.8501 ?
O8 H8B . 0.8500 ?
O9 H9B . 0.8501 ?
O9 H9A . 0.8200 ?
O12 H12 . 0.8199 ?

loop_
_geom_hbond_atom_site_label_D
_geom_hbond_atom_site_label_H
_geom_hbond_atom_site_label_A
_geom_hbond_site_symmetry_A
_geom_hbond_distance_DH
_geom_hbond_distance_HA
_geom_hbond_distance_DA
_geom_hbond_angle_DHA
O8 H8A O4 4_676 0.85 1.96 2.798(4) 169.5
O8 H8B O11 3_666 0.85 2.43 2.872(5) 113.2
O9 H9B O1 2_645 0.85 2.09 2.745(3) 133.8
O9 H9A O3 2_545 0.82 2.12 2.824(3) 143.5
O12 H12 O8 1_444 0.82 1.81 2.605(4) 164.8
